data_7154643
loop_
_publ_author_name
'Kamath, Anushree'
'Fabritius, Charles-Henry'
'Philouze, Christian'
'Delair, Philippe'

_publ_section_title
;
 A new approach to the 8b-azaacenaphthylene ring system.
;
_journal_issue 38
_journal_name_full 'Organic &amp; biomolecular chemistry'
_journal_page_first 9834
_journal_page_last 9843
_journal_paper_doi 10.1039/c5ob01013f
_journal_volume 13
_journal_year 2015
_chemical_formula_moiety 'C30 H47 N O3'
_chemical_formula_sum 'C30 H47 N O3'
_chemical_formula_weight 469.69
_chemical_name_systematic
;
 ? 
;
_space_group_crystal_system triclinic
_space_group_IT_number 2
_space_group_name_Hall '-P 1'
_space_group_name_H-M_alt 'P -1'
_symmetry_space_group_name_Hall '-P 1'
_symmetry_space_group_name_H-M 'P -1'
_atom_sites_solution_hydrogens geom
_atom_sites_solution_primary direct
_atom_sites_solution_secondary difmap
_audit_creation_date 2015-05-05
_audit_creation_method
;
  Olex2 1.1
  (compiled Sep 28 2011 20:36:17, GUI svn.r3906)
;
_audit_update_record
;
2015-05-18 deposited with the CCDC.
2015-07-22 downloaded from the CCDC.
;
_cell_angle_alpha 89.731(6)
_cell_angle_beta 88.638(7)
_cell_angle_gamma 69.689(6)
_cell_formula_units_Z 2
_cell_length_a 8.7847(10)
_cell_length_b 10.1017(9)
_cell_length_c 17.1281(10)
_cell_measurement_temperature 200
_cell_volume 1425.0(2)
_computing_cell_refinement 'Bruker Enraf Nonius kappa CCD'
_computing_data_collection Collect
_computing_data_reduction EvalCCD
_computing_molecular_graphics
;
O. V. Dolomanov, L. J. Bourhis, R. J. Gildea, J. A. K. Howard and H. Puschmann,
OLEX2: a complete structure solution, refinement and analysis program.
J. Appl. Cryst. (2009). 42, 339-341.
;
_computing_publication_material
;
O. V. Dolomanov, L. J. Bourhis, R. J. Gildea, J. A. K. Howard and H. Puschmann,
OLEX2: a complete structure solution, refinement and analysis program.
J. Appl. Cryst. (2009). 42, 339-341.
;
_computing_structure_refinement
;
SHELXL, G.M. Sheldrick, Acta Cryst.
(2008). A64, 112-122
;
_computing_structure_solution 'SHELXS-97 (Sheldrick, 1990)'
_diffrn_ambient_temperature 200
_diffrn_detector 'CCD area detector'
_diffrn_detector_type KappaCCD
_diffrn_measured_fraction_theta_full 0.986
_diffrn_measured_fraction_theta_max 0.986
_diffrn_measurement_device_type 'Bruker-AXS-enraf-nonius KappaCCD'
_diffrn_measurement_method 'Phi and omega scans'
_diffrn_radiation_detector CCD
_diffrn_radiation_monochromator graphite
_diffrn_radiation_probe x-ray
_diffrn_radiation_type MoK\a
_diffrn_radiation_wavelength 0.71073
_diffrn_reflns_av_R_equivalents 0.0211
_diffrn_reflns_av_unetI/netI 0.0210
_diffrn_reflns_limit_h_max 10
_diffrn_reflns_limit_h_min -10
_diffrn_reflns_limit_k_max 12
_diffrn_reflns_limit_k_min -12
_diffrn_reflns_limit_l_max 21
_diffrn_reflns_limit_l_min -20
_diffrn_reflns_number 17973
_diffrn_reflns_theta_full 26.00
_diffrn_reflns_theta_max 26.00
_diffrn_reflns_theta_min 2.38
_diffrn_source 'Enraf Nonius FR590'
_diffrn_source_target Mo
_diffrn_source_type 'fine-focus sealed tube'
_exptl_absorpt_coefficient_mu 0.069
_exptl_absorpt_correction_T_max 1
_exptl_absorpt_correction_T_min 0.902566
_exptl_absorpt_correction_type multi-scan
_exptl_absorpt_process_details
;
SADABS-2004/1 (Bruker,2004) was used for absorption correction.
R(int) was 0.0528 before and 0.0207 after correction.
The Ratio of minimum to maximum transmission is 0.9026.
The \l/2 correction factor is 0.0015.
;
_exptl_crystal_colour colourless
_exptl_crystal_colour_primary colourless
_exptl_crystal_density_diffrn 1.095
_exptl_crystal_density_method 'not measured'
_exptl_crystal_description block
_exptl_crystal_F_000 516
_exptl_crystal_size_max 0.69
_exptl_crystal_size_mid 0.5
_exptl_crystal_size_min 0.4
_refine_diff_density_max 0.317
_refine_diff_density_min -0.231
_refine_diff_density_rms 0.040
_refine_ls_extinction_coef 0.036(5)
_refine_ls_extinction_expression Fc^*^=kFc[1+0.001xFc^2^\l^3^/sin(2\q)]^-1/4^
_refine_ls_extinction_method SHELXL
_refine_ls_goodness_of_fit_ref 1.056
_refine_ls_hydrogen_treatment constr
_refine_ls_matrix_type full
_refine_ls_number_parameters 389
_refine_ls_number_reflns 5532
_refine_ls_number_restraints 431
_refine_ls_restrained_S_all 1.032
_refine_ls_R_factor_all 0.0681
_refine_ls_R_factor_gt 0.0497
_refine_ls_shift/su_max 0.000
_refine_ls_shift/su_mean 0.000
_refine_ls_structure_factor_coef Fsqd
_refine_ls_weighting_details 'calc w=1/[\s^2^(Fo^2^)+(0.0642P)^2^+0.5105P] where P=(Fo^2^+2Fc^2^)/3'
_refine_ls_weighting_scheme calc
_refine_ls_wR_factor_gt 0.1287
_refine_ls_wR_factor_ref 0.1477
_reflns_number_gt 4317
_reflns_number_total 5532
_reflns_threshold_expression >2sigma(I)
_cod_data_source_file c5ob01013f2.cif
_cod_data_source_block shelxtl
_cod_depositor_comments 'Adding full bibliography for 7154643--7154645.cif.'
_cod_database_code 7154643

loop_
_space_group_symop_id
_space_group_symop_operation_xyz
1 'x, y, z'
2 '-x, -y, -z'

loop_
_atom_site_label
_atom_site_type_symbol
_atom_site_fract_x
_atom_site_fract_y
_atom_site_fract_z
_atom_site_U_iso_or_equiv
_atom_site_adp_type
_atom_site_occupancy
_atom_site_symmetry_multiplicity
_atom_site_calc_flag
_atom_site_refinement_flags
_atom_site_disorder_assembly
_atom_site_disorder_group
O14 O 0.51670(14) 0.68032(13) 0.50768(6) 0.0477(3) Uani 1 1 d U . .
O16 O 0.19267(15) 0.48160(13) 0.57048(8) 0.0555(3) Uani 1 1 d U . .
H16 H 0.2848 0.4445 0.5491 0.083 Uiso 1 1 calc R . .
O17A O 0.2546(10) 0.7333(10) 0.7810(4) 0.0433(13) Uani 0.62(2) 1 d PU A 2
N12 N 0.27752(16) 0.73670(13) 0.57387(7) 0.0392(3) Uani 1 1 d U . .
C24 C 0.63524(18) 0.35980(18) 0.86383(9) 0.0435(4) Uani 1 1 d U . .
H24 H 0.7422 0.3592 0.8716 0.052 Uiso 1 1 calc R . .
C11 C 0.36988(19) 0.70383(15) 0.50843(8) 0.0385(3) Uani 1 1 d U . .
C9 C 0.11192(19) 0.73349(18) 0.57755(9) 0.0450(4) Uani 1 1 d U . .
H9 H 0.0349 0.8229 0.5555 0.054 Uiso 1 1 calc R . .
C25 C 0.51212(19) 0.48835(17) 0.85470(8) 0.0424(4) Uani 1 1 d U A .
C22 C 0.4544(2) 0.2363(2) 0.85022(10) 0.0497(4) Uani 1 1 d U . .
H22 H 0.4349 0.1497 0.8476 0.060 Uiso 1 1 calc R . .
C8 C 0.1058(2) 0.60797(19) 0.53085(10) 0.0480(4) Uani 1 1 d U . .
H8 H -0.0103 0.6146 0.5287 0.058 Uiso 1 1 calc R . .
C1 C 0.0771(2) 0.7265(2) 0.66519(10) 0.0550(5) Uani 1 1 d U A .
H1A H 0.0222 0.6576 0.6761 0.066 Uiso 1 1 calc R . .
H1B H 0.0077 0.8201 0.6855 0.066 Uiso 1 1 calc R . .
C23 C 0.61043(19) 0.23319(18) 0.86224(10) 0.0462(4) Uani 1 1 d U B .
C20 C 0.35374(18) 0.48990(19) 0.84319(8) 0.0454(4) Uani 1 1 d U . .
C7 C 0.1679(2) 0.61176(19) 0.44736(10) 0.0509(4) Uani 1 1 d U . .
H7A H 0.0736 0.6474 0.4128 0.061 Uiso 1 1 calc R . .
H7B H 0.2317 0.5141 0.4306 0.061 Uiso 1 1 calc R . .
C6 C 0.2738(2) 0.70352(17) 0.43599(9) 0.0448(4) Uani 1 1 d U . .
H6 H 0.1986 0.8026 0.4282 0.054 Uiso 1 1 calc R . .
C10 C 0.3407(2) 0.74709(17) 0.65083(8) 0.0435(4) Uani 1 1 d U A .
H10 H 0.4592 0.6904 0.6522 0.052 Uiso 1 1 calc R . .
C34 C 0.6860(3) 0.6188(2) 0.79727(12) 0.0627(5) Uani 1 1 d U A .
H34A H 0.6440 0.6099 0.7458 0.094 Uiso 1 1 calc R . .
H34B H 0.7866 0.5391 0.8056 0.094 Uiso 1 1 calc R . .
H34C H 0.7081 0.7073 0.7999 0.094 Uiso 1 1 calc R . .
C2 C 0.2445(2) 0.67939(18) 0.70215(9) 0.0473(4) Uani 1 1 d U . .
H2 H 0.2947 0.5747 0.6956 0.057 Uiso 1 1 calc R A 1
C15 C 0.3828(3) 0.6625(2) 0.36363(10) 0.0600(5) Uani 1 1 d U . .
H15A H 0.4593 0.5659 0.3693 0.090 Uiso 1 1 calc R . .
H15B H 0.4432 0.7273 0.3571 0.090 Uiso 1 1 calc R . .
H15C H 0.3164 0.6678 0.3178 0.090 Uiso 1 1 calc R . .
C21 C 0.32550(19) 0.3615(2) 0.84185(9) 0.0493(4) Uani 1 1 d U A .
C33 C 0.5603(3) 0.61885(19) 0.86037(10) 0.0559(5) Uani 1 1 d U . .
H33 H 0.4611 0.7038 0.8524 0.067 Uiso 1 1 calc R A .
C18A C 0.2214(9) 0.6420(11) 0.8386(5) 0.0467(17) Uani 0.62(2) 1 d PU A 2
H18A H 0.1180 0.6292 0.8235 0.056 Uiso 0.62(2) 1 calc PR A 2
C30 C 0.7496(2) 0.0958(2) 0.87422(14) 0.0636(5) Uani 1 1 d DU . .
H30A H 0.8245 0.1248 0.9076 0.076 Uiso 0.593(15) 1 calc PR B 2
H30 H 0.8425 0.1300 0.8811 0.076 Uiso 0.407(15) 1 calc PR B 1
C3 C 0.3106(3) 0.9008(2) 0.67382(10) 0.0652(6) Uani 1 1 d U . .
H3A H 0.1923 0.9538 0.6731 0.078 Uiso 1 1 calc R A .
H3B H 0.3461 0.9026 0.7281 0.078 Uiso 1 1 calc R . .
C27 C 0.1572(2) 0.3505(3) 0.83367(12) 0.0710(6) Uani 1 1 d U . .
H27A H 0.0714 0.4415 0.8497 0.085 Uiso 0.64(2) 1 calc PR A 2
H27 H 0.0882 0.4518 0.8270 0.085 Uiso 0.36(2) 1 calc PR A 1
C32 C 0.6253(4) 0.6309(3) 0.94120(13) 0.0842(8) Uani 1 1 d U A .
H32A H 0.7245 0.5498 0.9497 0.126 Uiso 1 1 calc R . .
H32B H 0.5433 0.6323 0.9813 0.126 Uiso 1 1 calc R . .
H32C H 0.6497 0.7183 0.9443 0.126 Uiso 1 1 calc R . .
C4 C 0.3952(4) 0.9751(2) 0.62246(12) 0.0815(8) Uani 1 1 d U A .
C26A C 0.1325(12) 0.3149(13) 0.7514(6) 0.0664(18) Uani 0.64(2) 1 d PU A 2
H26A H 0.2204 0.2284 0.7352 0.100 Uiso 0.64(2) 1 calc PR A 2
H26B H 0.1327 0.3926 0.7170 0.100 Uiso 0.64(2) 1 calc PR A 2
H26C H 0.0281 0.3005 0.7481 0.100 Uiso 0.64(2) 1 calc PR A 2
C19A C 0.1864(11) 0.7226(12) 0.9159(3) 0.067(2) Uani 0.62(2) 1 d PU A 2
H19A H 0.1092 0.8182 0.9077 0.100 Uiso 0.62(2) 1 calc PR A 2
H19B H 0.2877 0.7281 0.9359 0.100 Uiso 0.62(2) 1 calc PR A 2
H19C H 0.1399 0.6734 0.9538 0.100 Uiso 0.62(2) 1 calc PR A 2
C5 C 0.3114(6) 1.0798(3) 0.57760(17) 0.1168(12) Uani 1 1 d U . .
H5A H 0.1963 1.1087 0.5776 0.140 Uiso 1 1 calc R A .
H5B H 0.3659 1.1265 0.5452 0.140 Uiso 1 1 calc R . .
C31A C 0.8472(10) 0.0515(8) 0.7980(5) 0.0717(17) Uani 0.593(15) 1 d PU B 2
H31A H 0.7781 0.0337 0.7582 0.108 Uiso 0.593(15) 1 calc PR B 2
H31B H 0.9404 -0.0348 0.8065 0.108 Uiso 0.593(15) 1 calc PR B 2
H31C H 0.8856 0.1270 0.7803 0.108 Uiso 0.593(15) 1 calc PR B 2
C13 C 0.5791(5) 0.9242(4) 0.62776(18) 0.1171(12) Uani 1 1 d U . .
H13A H 0.6253 0.8264 0.6092 0.176 Uiso 1 1 calc R A .
H13B H 0.6089 0.9293 0.6822 0.176 Uiso 1 1 calc R . .
H13C H 0.6217 0.9842 0.5953 0.176 Uiso 1 1 calc R . .
C28A C 0.1387(10) 0.2208(15) 0.8863(8) 0.107(3) Uani 0.64(2) 1 d PU A 2
H28A H 0.1768 0.2259 0.9391 0.161 Uiso 0.64(2) 1 calc PR A 2
H28B H 0.2038 0.1304 0.8622 0.161 Uiso 0.64(2) 1 calc PR A 2
H28C H 0.0244 0.2284 0.8890 0.161 Uiso 0.64(2) 1 calc PR A 2
C29A C 0.7064(9) -0.0062(8) 0.9240(7) 0.134(4) Uani 0.593(15) 1 d PU B 2
H29A H 0.6510 0.0411 0.9718 0.202 Uiso 0.593(15) 1 calc PR B 2
H29B H 0.8053 -0.0841 0.9375 0.202 Uiso 0.593(15) 1 calc PR B 2
H29C H 0.6343 -0.0434 0.8956 0.202 Uiso 0.593(15) 1 calc PR B 2
O17B O 0.2200(19) 0.7075(13) 0.7800(7) 0.0431(19) Uani 0.38(2) 1 d PU A 1
C18B C 0.1943(18) 0.6060(13) 0.8309(8) 0.044(2) Uani 0.38(2) 1 d PU A 1
H18B H 0.1133 0.5677 0.8092 0.052 Uiso 0.38(2) 1 calc PR A 1
C19B C 0.134(2) 0.6795(13) 0.9087(6) 0.060(3) Uani 0.38(2) 1 d PU A 1
H19D H 0.2215 0.7028 0.9329 0.090 Uiso 0.38(2) 1 calc PR A 1
H19E H 0.1000 0.6167 0.9432 0.090 Uiso 0.38(2) 1 calc PR A 1
H19F H 0.0415 0.7663 0.9001 0.090 Uiso 0.38(2) 1 calc PR A 1
C31B C 0.801(3) 0.0101(18) 0.8072(8) 0.128(7) Uani 0.407(15) 1 d PU B 1
H31D H 0.7120 -0.0193 0.7896 0.192 Uiso 0.407(15) 1 calc PR B 1
H31E H 0.8944 -0.0735 0.8197 0.192 Uiso 0.407(15) 1 calc PR B 1
H31F H 0.8317 0.0635 0.7656 0.192 Uiso 0.407(15) 1 calc PR B 1
C29B C 0.747(2) 0.0314(14) 0.9427(5) 0.170(8) Uani 0.407(15) 1 d PDU B 1
H29D H 0.6342 0.0494 0.9596 0.256 Uiso 0.407(15) 1 calc PR B 1
H29E H 0.8014 0.0681 0.9820 0.256 Uiso 0.407(15) 1 calc PR B 1
H29F H 0.8034 -0.0705 0.9365 0.256 Uiso 0.407(15) 1 calc PR B 1
C26B C 0.132(3) 0.289(3) 0.7588(13) 0.104(7) Uani 0.36(2) 1 d PU A 1
H26D H 0.1841 0.1859 0.7603 0.156 Uiso 0.36(2) 1 calc PR A 1
H26E H 0.1796 0.3267 0.7157 0.156 Uiso 0.36(2) 1 calc PR A 1
H26F H 0.0153 0.3129 0.7508 0.156 Uiso 0.36(2) 1 calc PR A 1
C28B C 0.1016(19) 0.321(4) 0.9034(6) 0.124(9) Uani 0.36(2) 1 d PU A 1
H28D H 0.0905 0.3978 0.9402 0.186 Uiso 0.36(2) 1 calc PR A 1
H28E H 0.1784 0.2326 0.9236 0.186 Uiso 0.36(2) 1 calc PR A 1
H28F H -0.0044 0.3109 0.8969 0.186 Uiso 0.36(2) 1 calc PR A 1

loop_
_atom_site_aniso_label
_atom_site_aniso_U_11
_atom_site_aniso_U_22
_atom_site_aniso_U_33
_atom_site_aniso_U_23
_atom_site_aniso_U_13
_atom_site_aniso_U_12
O14 0.0486(7) 0.0536(7) 0.0412(6) -0.0046(5) 0.0035(5) -0.0185(5)
O16 0.0532(7) 0.0514(7) 0.0558(7) 0.0081(6) 0.0073(6) -0.0112(6)
O17A 0.050(2) 0.047(3) 0.0237(11) 0.0028(15) -0.0014(13) -0.0043(15)
N12 0.0440(7) 0.0416(7) 0.0269(6) -0.0001(5) -0.0032(5) -0.0082(5)
C24 0.0305(7) 0.0492(9) 0.0463(9) 0.0065(7) 0.0015(6) -0.0083(6)
C11 0.0483(9) 0.0339(7) 0.0306(7) 0.0000(6) 0.0002(6) -0.0109(6)
C9 0.0389(8) 0.0479(9) 0.0373(8) 0.0038(6) -0.0018(6) -0.0011(7)
C25 0.0429(8) 0.0462(8) 0.0292(7) 0.0035(6) 0.0020(6) -0.0043(7)
C22 0.0442(9) 0.0561(10) 0.0485(9) -0.0020(7) 0.0068(7) -0.0175(8)
C8 0.0382(8) 0.0534(9) 0.0492(9) 0.0031(7) -0.0036(7) -0.0117(7)
C1 0.0462(9) 0.0614(11) 0.0407(9) 0.0038(8) 0.0072(7) 0.0020(8)
C23 0.0344(8) 0.0473(9) 0.0501(9) 0.0053(7) 0.0074(7) -0.0061(7)
C20 0.0352(8) 0.0594(10) 0.0247(7) 0.0055(6) 0.0041(6) 0.0045(7)
C7 0.0538(10) 0.0549(10) 0.0417(9) -0.0023(7) -0.0119(7) -0.0153(8)
C6 0.0572(10) 0.0419(8) 0.0300(7) 0.0021(6) -0.0048(7) -0.0101(7)
C10 0.0518(9) 0.0431(8) 0.0271(7) -0.0010(6) -0.0057(6) -0.0055(7)
C34 0.0812(14) 0.0628(12) 0.0536(11) 0.0140(9) -0.0144(9) -0.0366(11)
C2 0.0505(9) 0.0458(9) 0.0284(7) 0.0026(6) 0.0046(6) 0.0048(7)
C15 0.0812(13) 0.0681(12) 0.0299(8) -0.0030(8) 0.0022(8) -0.0252(10)
C21 0.0330(8) 0.0775(12) 0.0327(8) -0.0006(7) 0.0027(6) -0.0133(8)
C33 0.0774(13) 0.0450(9) 0.0394(9) 0.0031(7) -0.0091(8) -0.0132(9)
C18A 0.035(2) 0.057(4) 0.032(2) 0.009(2) 0.0021(15) 0.005(2)
C30 0.0460(10) 0.0491(10) 0.0843(14) 0.0116(9) 0.0103(9) -0.0028(8)
C3 0.1052(16) 0.0489(10) 0.0354(9) -0.0060(7) -0.0066(9) -0.0188(10)
C27 0.0381(9) 0.1217(19) 0.0531(11) 0.0040(11) -0.0061(8) -0.0272(11)
C32 0.142(2) 0.0691(14) 0.0476(11) 0.0021(10) -0.0229(13) -0.0424(15)
C4 0.153(2) 0.0570(12) 0.0448(11) -0.0087(9) -0.0084(12) -0.0486(14)
C26A 0.058(3) 0.091(4) 0.065(3) 0.012(3) -0.018(2) -0.043(3)
C19A 0.066(3) 0.067(4) 0.0342(17) 0.002(2) 0.0140(18) 0.016(3)
C5 0.213(4) 0.0576(14) 0.0732(17) 0.0036(12) 0.011(2) -0.0390(19)
C31A 0.070(3) 0.051(3) 0.066(4) -0.013(3) 0.002(2) 0.015(2)
C13 0.162(3) 0.152(3) 0.0811(19) 0.0026(19) -0.0233(19) -0.109(3)
C28A 0.064(3) 0.173(7) 0.113(6) 0.073(5) -0.026(3) -0.077(4)
C29A 0.071(3) 0.072(4) 0.241(10) 0.074(5) 0.041(5) -0.004(3)
O17B 0.056(5) 0.033(3) 0.032(2) 0.0022(19) 0.004(3) -0.005(2)
C18B 0.046(4) 0.043(4) 0.029(3) 0.007(3) 0.011(3) 0.000(3)
C19B 0.066(6) 0.048(4) 0.042(3) 0.007(3) 0.016(4) 0.011(3)
C31B 0.176(16) 0.076(8) 0.059(4) 0.006(5) -0.002(8) 0.050(8)
C29B 0.235(14) 0.100(7) 0.049(4) 0.011(4) -0.013(5) 0.104(8)
C26B 0.112(10) 0.126(13) 0.094(9) -0.043(10) 0.011(8) -0.067(10)
C28B 0.063(6) 0.29(3) 0.058(4) 0.015(8) -0.006(4) -0.109(12)

loop_
_atom_type_symbol
_atom_type_description
_atom_type_scat_dispersion_real
_atom_type_scat_dispersion_imag
_atom_type_scat_source
C C 0.0033 0.0016 'International Tables Vol C Tables 4.2.6.8 and 6.1.1.4'
H H 0.0000 0.0000 'International Tables Vol C Tables 4.2.6.8 and 6.1.1.4'
N N 0.0061 0.0033 'International Tables Vol C Tables 4.2.6.8 and 6.1.1.4'
O O 0.0106 0.0060 'International Tables Vol C Tables 4.2.6.8 and 6.1.1.4'

loop_
_geom_angle_atom_site_label_1
_geom_angle_atom_site_label_2
_geom_angle_atom_site_label_3
_geom_angle
C8 O16 H16 109.5
C18A O17A C2 109.6(5)
C11 N12 C9 122.00(13)
C11 N12 C10 123.77(13)
C10 N12 C9 112.85(12)
C25 C24 H24 118.4
C23 C24 H24 118.4
C23 C24 C25 123.17(15)
O14 C11 N12 122.77(14)
O14 C11 C6 123.93(14)
N12 C11 C6 113.27(14)
N12 C9 H9 109.7
N12 C9 C8 109.32(12)
N12 C9 C1 103.60(13)
C8 C9 H9 109.7
C8 C9 C1 114.48(15)
C1 C9 H9 109.7
C24 C25 C20 118.68(16)
C24 C25 C33 116.23(15)
C20 C25 C33 125.07(15)
C23 C22 H22 118.9
C23 C22 C21 122.16(17)
C21 C22 H22 118.9
O16 C8 C9 109.17(14)
O16 C8 H8 107.9
O16 C8 C7 112.95(14)
C9 C8 H8 107.9
C9 C8 C7 110.87(15)
C7 C8 H8 107.9
C9 C1 H1A 110.8
C9 C1 H1B 110.8
C9 C1 C2 104.67(13)
H1A C1 H1B 108.9
C2 C1 H1A 110.8
C2 C1 H1B 110.8
C24 C23 C22 117.49(15)
C24 C23 C30 120.77(16)
C22 C23 C30 121.74(17)
C25 C20 C18A 114.5(4)
C25 C20 C18B 133.3(7)
C21 C20 C25 119.07(14)
C21 C20 C18A 126.3(4)
C21 C20 C18B 107.6(7)
C18B C20 C18A 19.2(5)
C8 C7 H7A 108.6
C8 C7 H7B 108.6
C8 C7 C6 114.51(14)
H7A C7 H7B 107.6
C6 C7 H7A 108.6
C6 C7 H7B 108.6
C11 C6 C7 111.36(13)
C11 C6 H6 107.0
C7 C6 H6 107.0
C15 C6 C11 111.71(15)
C15 C6 C7 112.38(15)
C15 C6 H6 107.0
N12 C10 H10 110.3
N12 C10 C2 101.35(13)
N12 C10 C3 111.79(13)
C2 C10 H10 110.3
C2 C10 C3 112.50(14)
C3 C10 H10 110.3
H34A C34 H34B 109.5
H34A C34 H34C 109.5
H34B C34 H34C 109.5
C33 C34 H34A 109.5
C33 C34 H34B 109.5
C33 C34 H34C 109.5
O17A C2 C1 117.3(3)
O17A C2 C10 103.7(4)
O17A C2 H2 115.3
C1 C2 H2 107.8
C10 C2 C1 103.79(13)
C10 C2 H2 107.8
O17B C2 O17A 18.3(5)
O17B C2 C1 107.1(7)
O17B C2 C10 121.9(7)
O17B C2 H2 107.8
C6 C15 H15A 109.5
C6 C15 H15B 109.5
C6 C15 H15C 109.5
H15A C15 H15B 109.5
H15A C15 H15C 109.5
H15B C15 H15C 109.5
C22 C21 C20 119.40(15)
C22 C21 C27 116.84(19)
C20 C21 C27 123.74(17)
C25 C33 C34 111.50(15)
C25 C33 H33 108.0
C25 C33 C32 111.11(15)
C34 C33 H33 108.0
C34 C33 C32 109.98(19)
C32 C33 H33 108.0
O17A C18A C20 115.0(6)
O17A C18A H18A 106.7
O17A C18A C19A 107.0(5)
C20 C18A H18A 106.7
C19A C18A C20 114.2(5)
C19A C18A H18A 106.7
C23 C30 H30A 103.0
C23 C30 H30 101.5
C23 C30 C31A 109.6(4)
H30A C30 H30 28.1
C31A C30 H30A 103.0
C31A C30 H30 77.1
C29A C30 C23 113.8(3)
C29A C30 H30A 103.0
C29A C30 H30 126.9
C29A C30 C31A 121.9(5)
C31B C30 C23 115.2(6)
C31B C30 H30A 123.7
C31B C30 H30 101.5
C31B C30 C31A 26.9(10)
C31B C30 C29A 97.8(8)
C29B C30 C23 115.5(5)
C29B C30 H30A 75.7
C29B C30 H30 101.5
C29B C30 C31A 134.0(5)
C29B C30 C29A 27.7(9)
C29B C30 C31B 117.6(8)
C10 C3 H3A 108.6
C10 C3 H3B 108.6
H3A C3 H3B 107.6
C4 C3 C10 114.77(17)
C4 C3 H3A 108.6
C4 C3 H3B 108.6
C21 C27 H27A 110.0
C21 C27 H27 101.4
C21 C27 C28A 111.2(3)
H27A C27 H27 25.2
C26A C27 C21 110.5(4)
C26A C27 H27A 110.0
C26A C27 H27 92.4
C26A C27 C28A 105.1(7)
C28A C27 H27A 110.0
C28A C27 H27 133.8
C26B C27 C21 114.8(10)
C26B C27 H27A 116.0
C26B C27 H27 101.4
C26B C27 C26A 11.3(15)
C26B C27 C28A 93.8(10)
C28B C27 C21 110.4(4)
C28B C27 H27A 76.2
C28B C27 H27 101.4
C28B C27 C26A 132.9(10)
C28B C27 C28A 37.2(11)
C28B C27 C26B 123.3(12)
C33 C32 H32A 109.5
C33 C32 H32B 109.5
C33 C32 H32C 109.5
H32A C32 H32B 109.5
H32A C32 H32C 109.5
H32B C32 H32C 109.5
C3 C4 C13 115.9(2)
C5 C4 C3 120.5(3)
C5 C4 C13 123.6(3)
C27 C26A H26A 109.5
C27 C26A H26B 109.5
C27 C26A H26C 109.5
H26A C26A H26B 109.5
H26A C26A H26C 109.5
H26B C26A H26C 109.5
C18A C19A H19A 109.5
C18A C19A H19B 109.5
C18A C19A H19C 109.5
H19A C19A H19B 109.5
H19A C19A H19C 109.5
H19B C19A H19C 109.5
C4 C5 H5A 120.0
C4 C5 H5B 120.0
H5A C5 H5B 120.0
C30 C31A H31A 109.5
C30 C31A H31B 109.5
C30 C31A H31C 109.5
H31A C31A H31B 109.5
H31A C31A H31C 109.5
H31B C31A H31C 109.5
C4 C13 H13A 109.5
C4 C13 H13B 109.5
C4 C13 H13C 109.5
H13A C13 H13B 109.5
H13A C13 H13C 109.5
H13B C13 H13C 109.5
C27 C28A H28A 109.5
C27 C28A H28B 109.5
C27 C28A H28C 109.5
H28A C28A H28B 109.5
H28A C28A H28C 109.5
H28B C28A H28C 109.5
C30 C29A H29A 109.5
C30 C29A H29B 109.5
C30 C29A H29C 109.5
H29A C29A H29B 109.5
H29A C29A H29C 109.5
H29B C29A H29C 109.5
C2 O17B C18B 119.8(9)
C20 C18B H18B 110.8
C20 C18B C19B 108.4(9)
O17B C18B C20 108.8(10)
O17B C18B H18B 110.8
O17B C18B C19B 107.0(9)
C19B C18B H18B 110.8
C30 C31B H31D 109.5
C30 C31B H31E 109.5
C30 C31B H31F 109.5
C30 C29B H29D 109.5
C30 C29B H29E 109.5
C30 C29B H29F 109.5
C27 C26B H26D 109.5
C27 C26B H26E 109.5
C27 C26B H26F 109.5
C27 C28B H28D 109.5
C27 C28B H28E 109.5
C27 C28B H28F 109.5

loop_
_geom_bond_atom_site_label_1
_geom_bond_atom_site_label_2
_geom_bond_distance
O14 C11 1.2275(19)
O16 H16 0.8400
O16 C8 1.419(2)
O17A C2 1.474(8)
O17A C18A 1.440(8)
N12 C11 1.3409(19)
N12 C9 1.466(2)
N12 C10 1.4605(19)
C24 H24 0.9500
C24 C25 1.383(2)
C24 C23 1.370(2)
C11 C6 1.518(2)
C9 H9 1.0000
C9 C8 1.520(3)
C9 C1 1.531(2)
C25 C20 1.405(2)
C25 C33 1.522(3)
C22 H22 0.9500
C22 C23 1.380(2)
C22 C21 1.384(3)
C8 H8 1.0000
C8 C7 1.524(2)
C1 H1A 0.9900
C1 H1B 0.9900
C1 C2 1.531(2)
C23 C30 1.515(2)
C20 C21 1.403(3)
C20 C18A 1.575(9)
C20 C18B 1.501(13)
C7 H7A 0.9900
C7 H7B 0.9900
C7 C6 1.533(3)
C6 H6 1.0000
C6 C15 1.516(2)
C10 H10 1.0000
C10 C2 1.521(2)
C10 C3 1.533(2)
C34 H34A 0.9800
C34 H34B 0.9800
C34 H34C 0.9800
C34 C33 1.526(3)
C2 H2 1.0000
C2 O17B 1.361(12)
C15 H15A 0.9800
C15 H15B 0.9800
C15 H15C 0.9800
C21 C27 1.531(2)
C33 H33 1.0000
C33 C32 1.531(3)
C18A H18A 1.0000
C18A C19A 1.527(8)
C30 H30A 1.0000
C30 H30 1.0000
C30 C31A 1.525(8)
C30 C29A 1.477(6)
C30 C31B 1.408(15)
C30 C29B 1.342(10)
C3 H3A 0.9900
C3 H3B 0.9900
C3 C4 1.497(3)
C27 H27A 1.0000
C27 H27 1.0000
C27 C26A 1.495(10)
C27 C28A 1.639(7)
C27 C26B 1.48(2)
C27 C28B 1.350(13)
C32 H32A 0.9800
C32 H32B 0.9800
C32 H32C 0.9800
C4 C5 1.315(4)
C4 C13 1.521(5)
C26A H26A 0.9800
C26A H26B 0.9800
C26A H26C 0.9800
C19A H19A 0.9800
C19A H19B 0.9800
C19A H19C 0.9800
C5 H5A 0.9500
C5 H5B 0.9500
C31A H31A 0.9800
C31A H31B 0.9800
C31A H31C 0.9800
C13 H13A 0.9800
C13 H13B 0.9800
C13 H13C 0.9800
C28A H28A 0.9800
C28A H28B 0.9800
C28A H28C 0.9800
C29A H29A 0.9800
C29A H29B 0.9800
C29A H29C 0.9800
O17B C18B 1.416(14)
C18B H18B 1.0000
C18B C19B 1.519(14)
C19B H19D 0.9800
C19B H19E 0.9800
C19B H19F 0.9800
C31B H31D 0.9800
C31B H31E 0.9800
C31B H31F 0.9800
C29B H29D 0.9800
C29B H29E 0.9800
C29B H29F 0.9800
C26B H26D 0.9800
C26B H26E 0.9800
C26B H26F 0.9800
C28B H28D 0.9800
C28B H28E 0.9800
C28B H28F 0.9800

loop_
_geom_hbond_atom_site_label_D
_geom_hbond_atom_site_label_H
_geom_hbond_atom_site_label_A
_geom_hbond_distance_DH
_geom_hbond_distance_HA
_geom_hbond_distance_DA
_geom_hbond_angle_DHA
_geom_hbond_site_symmetry_A
O16 H16 O14 0.84 2.00 2.8186(17) 166.3 2_666
